data_7219937
loop_
_publ_author_name
'Peng, Yu'
'Li, Guanghua'
'Hua, Jia'
'Shi, Zhan'
'Feng, Shouhua'

_publ_section_title
;
 Syntheses, topological structures and properties of six metal--organic
 frameworks constructed from a flexible tetracarboxylate ligand
;
_journal_issue 16
_journal_name_full CrystEngComm
_journal_page_first 3162
_journal_paper_doi 10.1039/C5CE00078E
_journal_volume 17
_journal_year 2015
_chemical_formula_moiety 'C22 H15 In N3 O9'
_chemical_formula_sum 'C22 H15 In N3 O9'
_chemical_formula_weight 580.19
_chemical_melting_point ?
_chemical_name_systematic
; 
 ? 
;
_space_group_IT_number 62
_symmetry_cell_setting orthorhombic
_symmetry_space_group_name_Hall '-P 2ac 2n'
_symmetry_space_group_name_H-M 'P n m a'
_atom_sites_solution_hydrogens geom
_atom_sites_solution_primary direct
_atom_sites_solution_secondary difmap
_audit_creation_method SHELXL-97
_audit_update_record
;
2015-02-13 deposited with the CCDC.
2015-03-02 downloaded from the CCDC.
;
_cell_angle_alpha 90.00
_cell_angle_beta 90.00
_cell_angle_gamma 90.00
_cell_formula_units_Z 4
_cell_length_a 17.303(4)
_cell_length_b 9.925(2)
_cell_length_c 22.410(5)
_cell_measurement_reflns_used 4575
_cell_measurement_temperature 293(2)
_cell_measurement_theta_max 27.44
_cell_measurement_theta_min 3.12
_cell_volume 3848.5(15)
_computing_cell_refinement Process-auto
_computing_data_collection Process-auto
_computing_data_reduction Process-auto
_computing_structure_refinement 'SHELXL-97 (Sheldrick, 1997)'
_computing_structure_solution 'SHELXS-97 (Sheldrick, 1990)'
_diffrn_ambient_temperature 293(2)
_diffrn_detector_area_resol_mean 10.0
_diffrn_measured_fraction_theta_full 0.985
_diffrn_measured_fraction_theta_max 0.985
_diffrn_measurement_device_type 'Rigaku RAXIS-RAPID'
_diffrn_measurement_method omega-scan
_diffrn_radiation_monochromator graphite
_diffrn_radiation_source 'fine-focus sealed tube'
_diffrn_radiation_type MoK\a
_diffrn_radiation_wavelength 0.71073
_diffrn_reflns_av_R_equivalents 0.0499
_diffrn_reflns_av_sigmaI/netI 0.0274
_diffrn_reflns_limit_h_max 21
_diffrn_reflns_limit_h_min -22
_diffrn_reflns_limit_k_max 12
_diffrn_reflns_limit_k_min -12
_diffrn_reflns_limit_l_max 28
_diffrn_reflns_limit_l_min -28
_diffrn_reflns_number 35646
_diffrn_reflns_theta_full 27.44
_diffrn_reflns_theta_max 27.44
_diffrn_reflns_theta_min 3.12
_diffrn_standards_decay_% 0
_diffrn_standards_interval_count 0
_diffrn_standards_interval_time 0
_diffrn_standards_number 0
_exptl_absorpt_coefficient_mu 0.649
_exptl_absorpt_correction_T_max 0.875
_exptl_absorpt_correction_T_min 0.827
_exptl_absorpt_correction_type empirical
_exptl_absorpt_process_details Process-auto
_exptl_crystal_colour colourless
_exptl_crystal_density_diffrn 1.001
_exptl_crystal_density_meas ?
_exptl_crystal_density_method 'not measured'
_exptl_crystal_description block
_exptl_crystal_F_000 1156
_exptl_crystal_size_max 0.35
_exptl_crystal_size_mid 0.25
_exptl_crystal_size_min 0.21
_platon_squeeze_details
;
three molcules of disordeded acetonitrile
;
_refine_diff_density_max 1.364
_refine_diff_density_min -0.424
_refine_diff_density_rms 0.170
_refine_ls_extinction_method none
_refine_ls_goodness_of_fit_ref 1.132
_refine_ls_hydrogen_treatment constr
_refine_ls_matrix_type full
_refine_ls_number_parameters 142
_refine_ls_number_reflns 4575
_refine_ls_number_restraints 0
_refine_ls_restrained_S_all 1.132
_refine_ls_R_factor_all 0.0848
_refine_ls_R_factor_gt 0.0700
_refine_ls_shift/su_max 0.001
_refine_ls_shift/su_mean 0.000
_refine_ls_structure_factor_coef Fsqd
_refine_ls_weighting_details 'calc w=1/[\s^2^(Fo^2^)+(0.1704P)^2^+3.6706P] where P=(Fo^2^+2Fc^2^)/3'
_refine_ls_weighting_scheme calc
_refine_ls_wR_factor_gt 0.2562
_refine_ls_wR_factor_ref 0.2692
_reflns_number_gt 3520
_reflns_number_total 4575
_reflns_threshold_expression >2sigma(I)
_cod_data_source_file c5ce00078e2.cif
_cod_data_source_block MOF6
_cod_depositor_comments
;
The following automatic conversions were performed:

'_chemical_melting_point' value 'not measured' was changed to '?' -
the value is undefined or not given.

'_symmetry_cell_setting' value 'Orthorhombic' changed to
'orthorhombic' according to
/usr/data/users/saulius/crontab/automatic-downloads/rss-feeds/RSC/lib/dictionaries/cif_core.dic
dictionary named 'cif_core.dic' version 2.4.2 from 2011-04-26.

'_exptl_crystal_density_meas' value 'not measured' was changed to '?'
- the value is perceived as not measured.

Automatic conversion script
Id: cif_fix_values 3105 2015-03-04 15:46:00Z robertas 

 Adding full bibliography for 7219937--7219942.cif.
;
_cod_original_cell_volume 3848.3(13)
_cod_original_sg_symbol_H-M 'Pnma '
_cod_database_code 7219937

loop_
_symmetry_equiv_pos_as_xyz
'x, y, z'
'-x+1/2, -y, z+1/2'
'-x, y+1/2, -z'
'x+1/2, -y+1/2, -z+1/2'
'-x, -y, -z'
'x-1/2, y, -z-1/2'
'x, -y-1/2, z'
'-x-1/2, y-1/2, z-1/2'

loop_
_atom_site_label
_atom_site_type_symbol
_atom_site_fract_x
_atom_site_fract_y
_atom_site_fract_z
_atom_site_U_iso_or_equiv
_atom_site_adp_type
_atom_site_occupancy
_atom_site_symmetry_multiplicity
_atom_site_calc_flag
_atom_site_refinement_flags
In1 In 0.10587(3) -0.2500 0.82992(2) 0.0486(3) Uani 1 2 d S
O1 O 0.2220(3) -0.2500 0.5196(2) 0.0639(15) Uani 1 2 d S
O2 O 0.1207(3) -0.2500 0.7286(3) 0.0668(16) Uani 1 2 d S
O3 O 0.2228(4) -0.2500 0.7855(3) 0.0714(18) Uani 1 2 d S
O4 O 0.4844(3) -0.2500 0.6962(3) 0.0681(16) Uani 1 2 d S
O5 O 0.4993(4) -0.2500 0.6002(3) 0.099(3) Uani 1 2 d S
O6 O 0.3434(3) 0.1096(4) 0.3957(2) 0.0768(13) Uani 1 1 d .
O7 O 0.3975(3) 0.0096(6) 0.3197(2) 0.0773(15) Uani 1 1 d .
C1 C 0.2583(4) -0.2500 0.5739(3) 0.0520(17) Uani 1 2 d S
C2 C 0.2105(4) -0.2500 0.6246(3) 0.0512(17) Uani 1 2 d S
H2 H 0.1570 -0.2500 0.6204 0.080 Uiso 1 2 calc S
C3 C 0.2430(5) -0.2500 0.6802(3) 0.0547(18) Uani 1 2 d S
C4 C 0.3238(5) -0.2500 0.6873(4) 0.0550(18) Uani 1 2 d S
H4 H 0.3456 -0.2500 0.7252 0.080 Uiso 1 2 calc S
C5 C 0.3702(5) -0.2500 0.6376(4) 0.0560(18) Uani 1 2 d S
C6 C 0.3387(5) -0.2500 0.5798(4) 0.0562(18) Uani 1 2 d S
H6 H 0.3705 -0.2500 0.5464 0.080 Uiso 1 2 calc S
C7 C 0.1927(5) -0.2500 0.7340(4) 0.0577(19) Uani 1 2 d S
C8 C 0.4557(5) -0.2500 0.6444(4) 0.061(2) Uani 1 2 d S
C9 C 0.2689(4) -0.2500 0.4688(3) 0.0539(18) Uani 1 2 d S
C10 C 0.2908(3) -0.1278(6) 0.4437(3) 0.0570(13) Uani 1 1 d .
H10 H 0.2747 -0.0468 0.4605 0.080 Uiso 1 1 calc .
C11 C 0.3371(3) -0.1290(5) 0.3931(2) 0.0524(12) Uani 1 1 d .
C12 C 0.3596(5) -0.2500 0.3677(3) 0.0531(17) Uani 1 2 d S
H12 H 0.3899 -0.2500 0.3334 0.080 Uiso 1 2 calc S
C13 C 0.3612(4) 0.0022(7) 0.3670(3) 0.0650(15) Uani 1 1 d .

loop_
_atom_site_aniso_label
_atom_site_aniso_U_11
_atom_site_aniso_U_22
_atom_site_aniso_U_33
_atom_site_aniso_U_23
_atom_site_aniso_U_13
_atom_site_aniso_U_12
In1 0.0420(4) 0.0610(4) 0.0429(4) 0.000 -0.00023(17) 0.000
O1 0.048(3) 0.097(5) 0.046(3) 0.000 -0.004(2) 0.000
O2 0.048(3) 0.093(5) 0.059(3) 0.000 0.010(2) 0.000
O3 0.055(3) 0.110(6) 0.050(3) 0.000 0.004(2) 0.000
O4 0.050(3) 0.096(5) 0.059(3) 0.000 -0.007(3) 0.000
O5 0.048(3) 0.183(9) 0.066(4) 0.000 0.006(3) 0.000
O6 0.102(4) 0.052(3) 0.077(3) 0.001(2) -0.005(3) -0.003(2)
O7 0.082(4) 0.068(3) 0.082(3) 0.012(2) 0.017(2) -0.003(2)
C1 0.045(4) 0.057(5) 0.054(4) 0.000 0.001(3) 0.000
C2 0.042(3) 0.054(4) 0.057(4) 0.000 0.005(3) 0.000
C3 0.053(4) 0.062(5) 0.049(4) 0.000 0.006(3) 0.000
C4 0.049(4) 0.067(5) 0.049(4) 0.000 -0.002(3) 0.000
C5 0.042(4) 0.068(5) 0.057(4) 0.000 -0.002(3) 0.000
C6 0.049(4) 0.062(5) 0.058(4) 0.000 0.004(3) 0.000
C7 0.052(4) 0.064(5) 0.057(4) 0.000 0.009(3) 0.000
C8 0.044(4) 0.078(6) 0.062(5) 0.000 -0.001(3) 0.000
C9 0.051(4) 0.060(5) 0.051(4) 0.000 -0.005(3) 0.000
C10 0.057(3) 0.056(3) 0.058(3) -0.005(2) -0.004(2) 0.003(2)
C11 0.056(3) 0.046(3) 0.056(3) 0.001(2) -0.007(2) -0.001(2)
C12 0.054(4) 0.061(5) 0.044(4) 0.000 0.002(3) 0.000
C13 0.058(3) 0.069(4) 0.067(4) 0.007(3) -0.010(3) 0.000(3)

loop_
_atom_type_symbol
_atom_type_description
_atom_type_scat_dispersion_real
_atom_type_scat_dispersion_imag
_atom_type_scat_source
C C 0.0033 0.0016 'International Tables Vol C Tables 4.2.6.8 and 6.1.1.4'
H H 0.0000 0.0000 'International Tables Vol C Tables 4.2.6.8 and 6.1.1.4'
O O 0.0106 0.0060 'International Tables Vol C Tables 4.2.6.8 and 6.1.1.4'
N N 0.0061 0.0033 'International Tables Vol C Tables 4.2.6.8 and 6.1.1.4'
In In -0.7276 1.3100 'International Tables Vol C Tables 4.2.6.8 and 6.1.1.4'

loop_
_geom_angle_atom_site_label_1
_geom_angle_atom_site_label_2
_geom_angle_atom_site_label_3
_geom_angle
_geom_angle_site_symmetry_1
_geom_angle_site_symmetry_3
O4 In1 O6 124.16(17) 6_557 2
O4 In1 O6 124.16(17) 6_557 8_656
O6 In1 O6 78.2(3) 2 8_656
O4 In1 O3 138.3(2) 6_557 .
O6 In1 O3 86.42(18) 2 .
O6 In1 O3 86.42(18) 8_656 .
O4 In1 O2 80.9(2) 6_557 .
O6 In1 O2 128.17(15) 2 .
O6 In1 O2 128.17(15) 8_656 .
O3 In1 O2 57.4(2) . .
O4 In1 O7 87.21(11) 6_557 8_656
O6 In1 O7 134.47(18) 2 8_656
O6 In1 O7 56.34(17) 8_656 8_656
O3 In1 O7 88.83(13) . 8_656
O2 In1 O7 84.72(13) . 8_656
O4 In1 O7 87.21(11) 6_557 2
O6 In1 O7 56.34(17) 2 2
O6 In1 O7 134.47(18) 8_656 2
O3 In1 O7 88.83(13) . 2
O2 In1 O7 84.72(13) . 2
O7 In1 O7 168.7(3) 8_656 2
O4 In1 O5 55.9(2) 6_557 6_557
O6 In1 O5 82.59(17) 2 6_557
O6 In1 O5 82.59(17) 8_656 6_557
O3 In1 O5 165.8(2) . 6_557
O2 In1 O5 136.8(2) . 6_557
O7 In1 O5 92.48(13) 8_656 6_557
O7 In1 O5 92.48(13) 2 6_557
O4 In1 C7 109.4(2) 6_557 .
O6 In1 C7 108.60(19) 2 .
O6 In1 C7 108.60(19) 8_656 .
O3 In1 C7 28.9(2) . .
O2 In1 C7 28.5(2) . .
O7 In1 C7 86.31(14) 8_656 .
O7 In1 C7 86.31(14) 2 .
O5 In1 C7 165.3(2) 6_557 .
O4 In1 C13 106.89(15) 6_557 2
O6 In1 C13 28.69(18) 2 2
O6 In1 C13 106.8(2) 8_656 2
O3 In1 C13 86.87(14) . 2
O2 In1 C13 106.67(14) . 2
O7 In1 C13 162.9(2) 8_656 2
O7 In1 C13 27.65(18) 2 2
O5 In1 C13 87.76(14) 6_557 2
C7 In1 C13 97.67(15) . 2
O4 In1 C13 106.89(15) 6_557 8_656
O6 In1 C13 106.8(2) 2 8_656
O6 In1 C13 28.69(18) 8_656 8_656
O3 In1 C13 86.87(14) . 8_656
O2 In1 C13 106.67(14) . 8_656
O7 In1 C13 27.65(18) 8_656 8_656
O7 In1 C13 162.9(2) 2 8_656
O5 In1 C13 87.76(14) 6_557 8_656
C7 In1 C13 97.67(15) . 8_656
C13 In1 C13 135.4(3) 2 8_656
O4 In1 C8 28.0(3) 6_557 6_557
O6 In1 C8 104.1(2) 2 6_557
O6 In1 C8 104.1(2) 8_656 6_557
O3 In1 C8 166.3(2) . 6_557
O2 In1 C8 108.9(2) . 6_557
O7 In1 C8 89.83(12) 8_656 6_557
O7 In1 C8 89.83(12) 2 6_557
O5 In1 C8 27.9(2) 6_557 6_557
C7 In1 C8 137.4(3) . 6_557
C13 In1 C8 98.15(15) 2 6_557
C13 In1 C8 98.15(15) 8_656 6_557
C1 O1 C9 117.2(6) . .
C7 O2 In1 90.9(5) . .
C7 O3 In1 91.8(5) . .
C8 O4 In1 97.6(5) . 6_657
C8 O5 In1 87.0(5) . 6_657
C13 O6 In1 95.4(4) . 2_554
C13 O7 In1 88.0(5) . 2_554
O1 C1 C6 122.7(7) . .
O1 C1 C2 116.6(7) . .
C6 C1 C2 120.6(7) . .
C3 C2 C1 119.6(7) . .
C3 C2 H2 120.2 . .
C1 C2 H2 120.2 . .
C2 C3 C4 120.8(7) . .
C2 C3 C7 119.8(8) . .
C4 C3 C7 119.4(7) . .
C5 C4 C3 119.3(8) . .
C5 C4 H4 120.3 . .
C3 C4 H4 120.3 . .
C4 C5 C6 121.3(8) . .
C4 C5 C8 119.9(7) . .
C6 C5 C8 118.8(7) . .
C1 C6 C5 118.3(7) . .
C1 C6 H6 120.8 . .
C5 C6 H6 120.8 . .
O2 C7 O3 119.9(7) . .
O2 C7 C3 120.2(8) . .
O3 C7 C3 119.8(7) . .
O2 C7 In1 60.6(4) . .
O3 C7 In1 59.3(4) . .
C3 C7 In1 179.1(6) . .
O5 C8 O4 119.5(8) . .
O5 C8 C5 121.4(8) . .
O4 C8 C5 119.1(7) . .
O5 C8 In1 65.2(5) . 6_657
O4 C8 In1 54.3(4) . 6_657
C5 C8 In1 173.4(6) . 6_657
C10 C9 C10 121.6(7) . 7
C10 C9 O1 119.2(4) . .
C10 C9 O1 119.2(4) 7 .
C9 C10 C11 118.7(5) . .
C9 C10 H10 120.6 . .
C11 C10 H10 120.6 . .
C12 C11 C10 120.3(5) . .
C12 C11 C13 121.3(5) . .
C10 C11 C13 118.4(5) . .
C11 C12 C11 120.3(7) 7 .
C11 C12 H12 119.9 7 .
C11 C12 H12 119.9 . .
O7 C13 O6 120.2(6) . .
O7 C13 C11 122.1(6) . .
O6 C13 C11 117.7(6) . .
O7 C13 In1 64.4(4) . 2_554
O6 C13 In1 55.9(3) . 2_554
C11 C13 In1 173.4(5) . 2_554

loop_
_geom_bond_atom_site_label_1
_geom_bond_atom_site_label_2
_geom_bond_distance
_geom_bond_site_symmetry_2
In1 O4 2.182(6) 6_557
In1 O6 2.210(5) 2
In1 O6 2.210(5) 8_656
In1 O3 2.255(6) .
In1 O2 2.285(6) .
In1 O7 2.398(7) 8_656
In1 O7 2.398(7) 2
In1 O5 2.419(7) 6_557
In1 C7 2.622(8) .
In1 C13 2.658(7) 2
In1 C13 2.658(7) 8_656
In1 C8 2.662(8) 6_557
O1 C1 1.371(9) .
O1 C9 1.398(9) .
O2 C7 1.251(10) .
O3 C7 1.267(10) .
O4 C8 1.262(11) .
O4 In1 2.182(6) 6_657
O5 C8 1.246(10) .
O5 In1 2.419(7) 6_657
O6 C13 1.282(8) .
O6 In1 2.210(5) 2_554
O7 C13 1.234(8) .
O7 In1 2.398(7) 2_554
C1 C6 1.397(11) .
C1 C2 1.406(10) .
C2 C3 1.367(11) .
C2 H2 0.9300 .
C3 C4 1.407(12) .
C3 C7 1.489(11) .
C4 C5 1.372(12) .
C4 H4 0.9300 .
C5 C6 1.405(11) .
C5 C8 1.486(11) .
C6 H6 0.9300 .
C8 In1 2.662(8) 6_657
C9 C10 1.389(7) .
C9 C10 1.389(7) 7
C10 C11 1.389(8) .
C10 H10 0.9300 .
C11 C12 1.385(6) .
C11 C13 1.486(8) .
C12 C11 1.385(6) 7
C12 H12 0.9300 .
C13 In1 2.658(7) 2_554

loop_
_platon_squeeze_void_nr
_platon_squeeze_void_average_x
_platon_squeeze_void_average_y
_platon_squeeze_void_average_z
_platon_squeeze_void_volume
_platon_squeeze_void_count_electrons
_platon_squeeze_void_content
1 0.007 -0.015 0.010 2636 260 ' '
